data_2200906
loop_
_publ_author_name
'Barnes, John C.'
'Brimacombe, John S.'
'Connolly, Lisa M. C.'
'Dix, Alexander P.'

_publ_section_title
;Methyl
 (2'<i>R</i>,3'<i>R</i>)-2-azido-2,6-dideoxy-3,4-<i>O</i>-(2',3'-dimethoxybutane-2',3'-diyl)-\a-<small>L</small>-glucopyranoside
;
_journal_issue 3
_journal_name_full 'Acta Crystallographica Section E'
_journal_page_first o227
_journal_page_last o228
_journal_paper_doi 10.1107/S1600536802001940
_journal_volume 58
_journal_year 2002
_chemical_formula_iupac 'C13 H23 N3 O6'
_chemical_formula_moiety 'C13 H23 N3 O6'
_chemical_formula_sum 'C13 H23 N3 O6'
_chemical_formula_weight 317.34
_chemical_melting_point 88.5(5)
_chemical_name_systematic
;
(2'R,3'R)-methyl 2-azido-2,6-dideoxy-3,4-O-(2',3'-dimethoxybutane-
2',3'-diyl)-\a-L-glucopyranoside.
;
_space_group_IT_number 19
_symmetry_cell_setting orthorhombic
_symmetry_space_group_name_Hall 'P 2ac 2ab'
_symmetry_space_group_name_H-M 'P 21 21 21'
_atom_sites_solution_hydrogens geom
_atom_sites_solution_primary direct
_atom_sites_solution_secondary difmap
_audit_creation_method SHELXL-97
_cell_angle_alpha 90.00
_cell_angle_beta 90.00
_cell_angle_gamma 90.00
_cell_formula_units_Z 8
_cell_length_a 10.065(4)
_cell_length_b 10.512(16)
_cell_length_c 30.696(10)
_cell_measurement_reflns_used 250
_cell_measurement_temperature 150(2)
_cell_measurement_theta_max 24.97
_cell_measurement_theta_min 2.13
_cell_volume 3248(5)
_computing_cell_refinement MADNES
_computing_data_collection 'MADNES (Pflugrath & Messerschmidt, 1990)'
_computing_data_reduction MADNES
_computing_molecular_graphics 'PLUTON92 (Spek, 1992) and PLATON92 (Spek, 1992)'
_computing_publication_material SHELXL97
_computing_structure_refinement 'SHELXL97 (Sheldrick, 1997)'
_computing_structure_solution 'SHELXS97 (Sheldrick, 1997)'
_diffrn_ambient_temperature 150(2)
_diffrn_measured_fraction_theta_full .881
_diffrn_measured_fraction_theta_max .881
_diffrn_measurement_device_type 'Enraf-Nonius FAST system'
_diffrn_measurement_method 'see exptl_special_details'
_diffrn_radiation_monochromator graphite
_diffrn_radiation_source 'Enraf Nonius FR591 rotating anode'
_diffrn_radiation_type MoK\a
_diffrn_radiation_wavelength .71073
_diffrn_reflns_av_R_equivalents .0733
_diffrn_reflns_av_sigmaI/netI .1160
_diffrn_reflns_limit_h_max 10
_diffrn_reflns_limit_h_min -10
_diffrn_reflns_limit_k_max 11
_diffrn_reflns_limit_k_min -9
_diffrn_reflns_limit_l_max 30
_diffrn_reflns_limit_l_min -34
_diffrn_reflns_number 11775
_diffrn_reflns_theta_full 24.97
_diffrn_reflns_theta_max 24.97
_diffrn_reflns_theta_min 2.13
_diffrn_standards_decay_% 0
_diffrn_standards_interval_count 0
_diffrn_standards_interval_time 0
_diffrn_standards_number 0
_exptl_absorpt_coefficient_mu .103
_exptl_absorpt_correction_type none
_exptl_crystal_colour colourless
_exptl_crystal_density_diffrn 1.298
_exptl_crystal_density_method 'not measured'
_exptl_crystal_description block
_exptl_crystal_F_000 1360
_exptl_crystal_size_max .32
_exptl_crystal_size_mid .18
_exptl_crystal_size_min .10
_refine_diff_density_max .142
_refine_diff_density_min -.148
_refine_ls_extinction_method none
_refine_ls_goodness_of_fit_ref .723
_refine_ls_hydrogen_treatment constr
_refine_ls_matrix_type full
_refine_ls_number_parameters 409
_refine_ls_number_reflns 2861
_refine_ls_number_restraints 0
_refine_ls_restrained_S_all .723
_refine_ls_R_factor_all .0657
_refine_ls_R_factor_gt .0323
_refine_ls_shift/su_max .027
_refine_ls_shift/su_mean .001
_refine_ls_structure_factor_coef Fsqd
_refine_ls_weighting_details 'calc w = 1/[\s^2^(Fo^2^)+(0.0051P)^2^] where P = (Fo^2^+2Fc^2^)/3'
_refine_ls_weighting_scheme calc
_refine_ls_wR_factor_gt .0540
_refine_ls_wR_factor_ref .0583
_reflns_number_gt 1724
_reflns_number_total 2861
_reflns_threshold_expression I>2\s(I)
_cod_data_source_file dn6016.cif
_cod_data_source_block I
_cod_depositor_comments
;
The following automatic conversions were performed:

'_chemical_melting_point' value '88-89' was changed to '88.5(5)' -
the average value was taken and precision was estimated.

Automatic conversion script
Id: cif_fix_values 1646 2011-03-28 12:23:43Z adriana 

The following automatic conversions were performed:

'_chemical_melting_point' value '88-89' was changed to '88.5(5)' -
the average value was taken and precision was estimated.

Automatic conversion script
Id: cif_fix_values 1715 2011-07-08 13:25:40Z adriana 
;
_cod_database_code 2200906
_cod_database_fobs_code 2200906

loop_
_symmetry_equiv_pos_as_xyz
'x, y, z'
'-x+1/2, -y, z+1/2'
'x+1/2, -y+1/2, -z'
'-x, y+1/2, -z+1/2'

loop_
_atom_site_label
_atom_site_fract_x
_atom_site_fract_y
_atom_site_fract_z
_atom_site_U_iso_or_equiv
_atom_site_adp_type
_atom_site_calc_flag
_atom_site_refinement_flags
_atom_site_occupancy
_atom_site_disorder_assembly
_atom_site_disorder_group
_atom_site_type_symbol
C1A .0398(4) .5407(3) .20823(13) .0341(11) Uani d . 1 . . C
H1A -.0566 .5257 .2022 .044 Uiso calc R 1 . . H
O1A .1111(3) .4259(2) .20226(8) .0364(7) Uani d . 1 . . O
C2A .0583(4) .5759(3) .25646(12) .0270(10) Uani d . 1 . . C
H2A .0034 .6535 .2621 .035 Uiso calc R 1 . . H
C3A .2012(4) .6119(3) .26443(12) .0238(10) Uani d . 1 . . C
H3A .2590 .5360 .2591 .031 Uiso calc R 1 . . H
O3A .2157(2) .6518(2) .30893(8) .0268(6) Uani d . 1 . . O
C4A .2411(4) .7167(3) .23397(13) .0240(10) Uani d . 1 . . C
H4A .1843 .7931 .2395 .031 Uiso calc R 1 . . H
O4A .3774(3) .7486(2) .24179(8) .0289(7) Uani d . 1 . . O
C5A .2245(4) .6745(3) .18700(13) .0296(10) Uani d . 1 . . C
H5A .2835 .5999 .1811 .039 Uiso calc R 1 . . H
O5A .0876(3) .6385(2) .18049(8) .0338(7) Uani d . 1 . . O
C6A .2530(4) .7788(3) .15447(13) .0430(12) Uani d . 1 . . C
H6A1 .2340 .7479 .1250 .056 Uiso calc R 1 . . H
H6A2 .3467 .8034 .1565 .056 Uiso calc R 1 . . H
H6A3 .1968 .8526 .1608 .056 Uiso calc R 1 . . H
C7A .0778(5) .3650(4) .16192(14) .0624(15) Uani d . 1 . . C
H7A1 -.0187 .3546 .1600 .081 Uiso calc R 1 . . H
H7A2 .1206 .2814 .1606 .081 Uiso calc R 1 . . H
H7A3 .1089 .4175 .1376 .081 Uiso calc R 1 . . H
N11A .0057(4) .4734(3) .28472(11) .0383(9) Uani d . 1 . . N
N12A .0863(4) .3844(4) .29113(12) .0427(10) Uani d . 1 . . N
N13A .1521(4) .2985(3) .30025(15) .0665(14) Uani d . 1 . . N
C14A .3525(4) .6849(3) .31841(13) .0306(11) Uani d . 1 . . C
O14A .4356(3) .5802(2) .31104(9) .0355(7) Uani d . 1 . . O
C15A .4140(4) .4712(3) .33933(14) .0507(13) Uani d . 1 . . C
H15A .4595 .4850 .3672 .066 Uiso calc R 1 . . H
H15B .4494 .3945 .3254 .066 Uiso calc R 1 . . H
H15C .3186 .4605 .3445 .066 Uiso calc R 1 . . H
C16A .3507(4) .7283(3) .36519(11) .0351(11) Uani d . 1 . . C
H16A .3087 .6629 .3833 .046 Uiso calc R 1 . . H
H16B .3003 .8077 .3675 .046 Uiso calc R 1 . . H
H16C .4420 .7424 .3752 .046 Uiso calc R 1 . . H
C17A .4024(4) .7873(3) .28585(12) .0286(10) Uani d . 1 . . C
O17A .3261(2) .8975(2) .29593(9) .0343(7) Uani d . 1 . . O
C18A .3519(5) 1.0064(3) .26991(14) .0487(13) Uani d . 1 . . C
H18A .4422 1.0370 .2757 .063 Uiso calc R 1 . . H
H18B .2879 1.0734 .2771 .063 Uiso calc R 1 . . H
H18C .3435 .9839 .2391 .063 Uiso calc R 1 . . H
C19A .5502(4) .8097(3) .28831(13) .0361(11) Uani d . 1 . . C
H19A .5770 .8683 .2651 .047 Uiso calc R 1 . . H
H19B .5971 .7287 .2848 .047 Uiso calc R 1 . . H
H19C .5726 .8468 .3167 .047 Uiso calc R 1 . . H
C1B .2397(5) .7960(4) -.04450(13) .0357(11) Uani d . 1 . . C
H1B .2619 .7050 -.0506 .046 Uiso calc R 1 . . H
O1B .3564(3) .8691(2) -.04779(9) .0416(8) Uani d . 1 . . O
C2B .1932(4) .8076(3) .00278(12) .0263(10) Uani d . 1 . . C
H2B .1130 .7522 .0059 .034 Uiso calc R 1 . . H
C3B .1481(4) .9436(3) .01098(12) .0267(10) Uani d . 1 . . C
H3B .2251 1.0029 .0076 .035 Uiso calc R 1 . . H
O3B .0965(2) .9526(2) .05450(8) .0277(7) Uani d . 1 . . O
C4B .0421(4) .9775(3) -.02095(13) .0290(11) Uani d . 1 . . C
H4B -.0364 .9206 -.0165 .038 Uiso calc R 1 . . H
O4B .0033(3) 1.1076(2) -.01350(9) .0327(7) Uani d . 1 . . O
C5B .0916(4) .9638(3) -.06753(12) .0343(11) Uani d . 1 . . C
H5B .1653 1.0257 -.0730 .045 Uiso calc R 1 . . H
O5B .1400(3) .8349(2) -.07305(8) .0405(8) Uani d . 1 . . O
C6B -.0179(5) .9828(4) -.10106(13) .0480(13) Uani d . 1 . . C
H6B1 .0185 .9705 -.1304 .062 Uiso calc R 1 . . H
H6B2 -.0537 1.0692 -.0985 .062 Uiso calc R 1 . . H
H6B3 -.0890 .9209 -.0959 .062 Uiso calc R 1 . . H
C7B .4261(5) .8501(4) -.08829(13) .0587(14) Uani d . 1 . . C
H7B1 .4457 .7594 -.0920 .076 Uiso calc R 1 . . H
H7B2 .5093 .8985 -.0879 .076 Uiso calc R 1 . . H
H7B3 .3705 .8794 -.1125 .076 Uiso calc R 1 . . H
N11B .2933(4) .7597(3) .03366(11) .0348(10) Uani d . 1 . . N
N12B .3825(4) .8366(3) .04247(11) .0372(10) Uani d . 1 . . N
N13B .4718(4) .8972(3) .05397(13) .0518(11) Uani d . 1 . . N
C14B .0498(4) 1.0773(3) .06461(13) .0303(11) Uani d . 1 . . C
O14B .1544(3) 1.1658(2) .06267(9) .0384(8) Uani d . 1 . . O
C15B .2679(4) 1.1405(4) .09004(14) .0477(13) Uani d . 1 . . C
H15D .2492 1.1693 .1198 .062 Uiso calc R 1 . . H
H15E .3455 1.1861 .0787 .062 Uiso calc R 1 . . H
H15F .2862 1.0489 .0902 .062 Uiso calc R 1 . . H
C16B -.0121(4) 1.0656(3) .10942(12) .0390(12) Uani d . 1 . . C
H16D .0548 1.0351 .1301 .051 Uiso calc R 1 . . H
H16E -.0862 1.0052 .1083 .051 Uiso calc R 1 . . H
H16F -.0449 1.1490 .1188 .051 Uiso calc R 1 . . H
C17B -.0511(4) 1.1240(3) .02886(14) .0338(11) Uani d . 1 . . C
O17B -.1647(3) 1.0467(2) .03528(9) .0385(8) Uani d . 1 . . O
C18B -.2718(4) 1.0732(4) .00631(15) .0577(15) Uani d . 1 . . C
H18D -.3093 1.1569 .0131 .075 Uiso calc R 1 . . H
H18E -.3406 1.0080 .0096 .075 Uiso calc R 1 . . H
H18F -.2391 1.0730 -.0238 .075 Uiso calc R 1 . . H
C19B -.0830(4) 1.2656(3) .03333(14) .0431(13) Uani d . 1 . . C
H19D -.1355 1.2935 .0082 .056 Uiso calc R 1 . . H
H19E .0000 1.3143 .0345 .056 Uiso calc R 1 . . H
H19F -.1337 1.2799 .0601 .056 Uiso calc R 1 . . H

loop_
_atom_site_aniso_label
_atom_site_aniso_U_11
_atom_site_aniso_U_22
_atom_site_aniso_U_33
_atom_site_aniso_U_12
_atom_site_aniso_U_13
_atom_site_aniso_U_23
C1A .031(3) .038(3) .033(3) -.005(2) .002(2) -.005(2)
O1A .047(2) .0307(16) .0311(18) .0026(13) -.0013(16) -.0123(13)
C2A .031(3) .030(2) .020(2) -.0025(19) .002(2) -.0035(18)
C3A .026(3) .026(2) .019(2) .0006(18) -.001(2) -.0068(18)
O3A .0250(18) .0323(14) .0232(17) -.0047(12) -.0028(14) -.0020(12)
C4A .021(3) .028(2) .023(2) .0004(18) .000(2) .0013(19)
O4A .0255(18) .0384(15) .0228(17) -.0025(13) -.0001(14) -.0065(13)
C5A .026(3) .030(2) .033(3) .001(2) -.003(2) .000(2)
O5A .0293(19) .0425(17) .0296(18) .0021(14) -.0044(15) -.0004(13)
C6A .043(3) .059(3) .027(3) .002(2) .002(2) .004(2)
C7A .076(4) .058(3) .053(4) -.002(3) -.005(3) -.034(3)
N11A .036(2) .039(2) .040(3) -.0089(19) -.002(2) -.0003(18)
N12A .040(3) .045(3) .043(3) -.018(2) .003(2) .003(2)
N13A .063(3) .045(2) .092(4) -.009(2) -.006(3) .022(2)
C14A .024(3) .034(2) .034(3) .002(2) -.003(2) -.004(2)
O14A .0307(19) .0412(17) .0345(19) .0038(13) -.0030(15) .0004(14)
C15A .054(3) .048(3) .050(3) .003(2) -.008(3) .013(2)
C16A .040(3) .045(2) .020(3) -.012(2) -.005(2) .000(2)
C17A .027(3) .036(2) .022(3) -.003(2) .003(2) -.0033(19)
O17A .0399(19) .0265(15) .0366(19) -.0002(13) .0112(16) -.0024(14)
C18A .067(4) .027(2) .052(3) -.009(2) .012(3) -.002(2)
C19A .029(3) .046(2) .033(3) -.006(2) .007(2) -.007(2)
C1B .048(3) .032(2) .027(3) .004(2) .003(3) .001(2)
O1B .049(2) .0420(17) .0336(19) -.0019(16) .0181(17) -.0024(14)
C2B .029(3) .024(2) .026(3) -.0001(18) .002(2) -.0015(18)
C3B .036(3) .023(2) .021(3) -.0029(19) .001(2) .0046(18)
O3B .0357(18) .0260(15) .0214(16) .0057(12) .0031(15) -.0010(12)
C4B .035(3) .021(2) .031(3) -.0023(19) -.003(2) .0021(18)
O4B .0394(19) .0280(15) .0309(19) .0026(13) .0007(15) .0066(12)
C5B .045(3) .031(2) .028(3) -.004(2) -.001(2) .0061(19)
O5B .066(2) .0344(17) .0212(18) -.0049(16) -.0056(17) -.0014(13)
C6B .066(4) .046(3) .032(3) -.015(2) -.014(3) .008(2)
C7B .075(4) .065(3) .036(3) .005(3) .024(3) .003(2)
N11B .040(3) .030(2) .034(2) .0043(18) .005(2) -.0008(17)
N12B .040(3) .043(2) .029(2) .017(2) .001(2) -.0016(19)
N13B .043(3) .060(3) .052(3) .007(2) -.012(2) -.002(2)
C14B .028(3) .025(2) .038(3) .002(2) .002(2) -.002(2)
O14B .0315(19) .0291(16) .055(2) -.0027(14) -.0022(17) -.0022(14)
C15B .040(3) .055(3) .048(3) .006(2) -.011(3) -.015(2)
C16B .045(3) .042(3) .031(3) .011(2) .006(2) -.005(2)
C17B .035(3) .031(2) .036(3) .002(2) .009(2) .007(2)
O17B .0254(19) .0363(16) .054(2) -.0024(14) -.0008(16) .0140(15)
C18B .029(3) .063(3) .082(4) -.003(2) -.016(3) .019(3)
C19B .045(3) .030(2) .054(3) .009(2) .007(3) .005(2)

loop_
_atom_type_symbol
_atom_type_description
_atom_type_scat_dispersion_real
_atom_type_scat_dispersion_imag
_atom_type_scat_source
C C .0033 .0016 'International Tables Vol C Tables 4.2.6.8 and 6.1.1.4'
H H .0000 .0000 'International Tables Vol C Tables 4.2.6.8 and 6.1.1.4'
N N .0061 .0033 'International Tables Vol C Tables 4.2.6.8 and 6.1.1.4'
O O .0106 .0060 'International Tables Vol C Tables 4.2.6.8 and 6.1.1.4'

loop_
_geom_angle_atom_site_label_1
_geom_angle_atom_site_label_2
_geom_angle_atom_site_label_3
_geom_angle
O1A C1A O5A 111.6(3)
O1A C1A C2A 105.5(3)
O5A C1A C2A 111.3(3)
C1A O1A C7A 111.9(3)
N11A C2A C3A 115.4(3)
N11A C2A C1A 110.2(3)
C3A C2A C1A 109.4(3)
O3A C3A C4A 110.5(3)
O3A C3A C2A 109.0(3)
C4A C3A C2A 109.8(3)
C3A O3A C14A 111.0(3)
O4A C4A C3A 108.9(3)
O4A C4A C5A 109.4(3)
C3A C4A C5A 110.4(3)
C4A O4A C17A 113.1(3)
O5A C5A C6A 106.3(3)
O5A C5A C4A 108.3(3)
C6A C5A C4A 113.3(3)
C1A O5A C5A 115.5(3)
N12A N11A C2A 113.8(3)
N13A N12A N11A 173.2(5)
O14A C14A O3A 110.3(3)
O14A C14A C16A 113.5(3)
O3A C14A C16A 104.7(3)
O14A C14A C17A 104.3(3)
O3A C14A C17A 110.1(3)
C16A C14A C17A 114.0(3)
C14A O14A C15A 115.7(3)
O17A C17A O4A 110.0(3)
O17A C17A C19A 113.2(3)
O4A C17A C19A 105.3(3)
O17A C17A C14A 104.5(3)
O4A C17A C14A 110.7(3)
C19A C17A C14A 113.3(3)
C18A O17A C17A 115.8(3)
O5B C1B O1B 113.3(3)
O5B C1B C2B 110.7(3)
O1B C1B C2B 106.3(3)
C1B O1B C7B 113.1(3)
N11B C2B C3B 114.8(3)
N11B C2B C1B 112.0(3)
C3B C2B C1B 108.9(3)
O3B C3B C4B 109.7(3)
O3B C3B C2B 108.9(3)
C4B C3B C2B 109.2(3)
C14B O3B C3B 112.5(3)
O4B C4B C3B 108.4(3)
O4B C4B C5B 109.1(3)
C3B C4B C5B 111.1(3)
C17B O4B C4B 111.3(3)
O5B C5B C4B 107.9(3)
O5B C5B C6B 106.7(3)
C4B C5B C6B 112.7(4)
C1B O5B C5B 116.2(3)
N12B N11B C2B 114.4(3)
N13B N12B N11B 171.7(4)
O14B C14B O3B 110.6(3)
O14B C14B C16B 113.6(3)
O3B C14B C16B 105.0(3)
O14B C14B C17B 104.3(3)
O3B C14B C17B 110.3(3)
C16B C14B C17B 113.1(3)
C14B O14B C15B 116.5(3)
O17B C17B O4B 111.7(3)
O17B C17B C19B 112.1(3)
O4B C17B C19B 106.3(3)
O17B C17B C14B 104.2(3)
O4B C17B C14B 110.6(3)
C19B C17B C14B 112.1(3)
C17B O17B C18B 114.3(3)

loop_
_geom_bond_atom_site_label_1
_geom_bond_atom_site_label_2
_geom_bond_site_symmetry_2
_geom_bond_distance
_geom_bond_publ_flag
C1A O1A . 1.416(4) ?
C1A O5A . 1.419(4) ?
C1A C2A . 1.537(5) ?
O1A C7A . 1.434(4) ?
C2A N11A . 1.481(5) ?
C2A C3A . 1.507(5) ?
C3A O3A . 1.436(4) ?
C3A C4A . 1.500(5) ?
O3A C14A . 1.449(4) ?
C4A O4A . 1.432(4) ?
C4A C5A . 1.518(5) ?
O4A C17A . 1.435(4) ?
C5A O5A . 1.443(4) ?
C5A C6A . 1.510(5) ?
N11A N12A . 1.254(5) ?
N12A N13A . 1.154(4) ?
C14A O14A . 1.400(4) ?
C14A C16A . 1.507(5) ?
C14A C17A . 1.553(5) ?
O14A C15A . 1.454(4) ?
C17A O17A . 1.423(4) ?
C17A C19A . 1.509(5) ?
O17A C18A . 1.420(4) ?
C1B O5B . 1.394(5) ?
C1B O1B . 1.407(5) ?
C1B C2B . 1.530(5) ?
O1B C7B . 1.441(4) ?
C2B N11B . 1.472(5) ?
C2B C3B . 1.521(5) ?
C3B O3B . 1.436(4) ?
C3B C4B . 1.492(5) ?
O3B C14B . 1.426(4) ?
C4B O4B . 1.441(4) ?
C4B C5B . 1.521(5) ?
O4B C17B . 1.421(4) ?
C5B O5B . 1.450(4) ?
C5B C6B . 1.521(5) ?
N11B N12B . 1.238(4) ?
N12B N13B . 1.157(5) ?
C14B O14B . 1.406(4) ?
C14B C16B . 1.515(5) ?
C14B C17B . 1.574(5) ?
O14B C15B . 1.443(4) ?
C17B O17B . 1.416(4) ?
C17B C19B . 1.530(5) ?
O17B C18B . 1.425(4) ?
